data_9000681
loop_
_publ_author_name
'Keefer, K. D.'
'Brown, G. E.'

_publ_section_title
;
 Crystal structures and compositions of sanidine and high albite in
 cryptoperthitic intergrowth
 Note this sample of feldspar is from the
 Rabb Canyon pegmatite, Grant County, New Mexico, USA
;
_journal_name_full 'American Mineralogist'
_journal_page_first 1264
_journal_page_last 1273
_journal_volume 63
_journal_year 1978
_chemical_formula_sum 'Al K0.2 Na0.8 O8 Si3'
_chemical_name_mineral Albite
_space_group_IT_number 2
_symmetry_space_group_name_Hall '-P 1 (1/2*x+1/2*y,1/2*x-1/2*y,-z)'
_symmetry_space_group_name_H-M 'C -1'
_cell_angle_alpha 92.10
_cell_angle_beta 116.56
_cell_angle_gamma 90.21
_cell_formula_units_Z 4
_cell_length_a 8.144
_cell_length_b 12.989
_cell_length_c 7.160
_cell_volume 676.846
_database_code_amcsd 0000694
_exptl_crystal_density_diffrn 2.605
_cod_original_formula_sum '(Na.8 K.2) (Si3 Al) O8'
_cod_database_code 9000681

loop_
_space_group_symop_operation_xyz
x,y,z
1/2+x,1/2+y,z
-x,-y,-z
1/2-x,1/2-y,-z

loop_
_atom_site_aniso_label
_atom_site_aniso_U_11
_atom_site_aniso_U_22
_atom_site_aniso_U_33
_atom_site_aniso_U_12
_atom_site_aniso_U_13
_atom_site_aniso_U_23
Na 0.02714 0.12200 0.07405 0.00431 0.00614 -0.04753
K 0.02714 0.12200 0.07405 0.00431 0.00614 -0.04753
Si1o 0.01693 0.02559 0.00747 -0.00096 0.00543 0.00000
Al1o 0.01693 0.02559 0.00747 -0.00096 0.00543 0.00000
Si1m 0.01585 0.02559 0.00747 0.00287 0.00401 0.00210
Al1m 0.01585 0.02559 0.00747 0.00287 0.00401 0.00210
Si2o 0.01343 0.02474 0.01037 0.00000 0.00283 0.00126
Al2o 0.01343 0.02474 0.01037 0.00000 0.00283 0.00126
Si2m 0.01370 0.02474 0.00933 0.00144 0.00307 0.00126
Al2m 0.01370 0.02474 0.00933 0.00144 0.00307 0.00126
Oa1 0.03359 0.03583 0.01825 -0.00048 0.01393 -0.00126
Oa2 0.01908 0.02986 0.01887 -0.00096 0.00614 0.00042
Obo 0.02176 0.04607 0.03194 -0.00527 0.01747 -0.00126
Obm 0.02391 0.05204 0.02530 0.00622 0.01133 -0.00042
Oco 0.02418 0.03413 0.02012 -0.00479 0.00755 -0.00168
Ocm 0.02391 0.02901 0.01991 0.00479 0.00354 0.00252
Odo 0.02445 0.03413 0.01597 0.00431 0.00425 0.00337
Odm 0.02687 0.03327 0.01431 -0.00192 -0.00236 -0.00252

loop_
_atom_site_label
_atom_site_fract_x
_atom_site_fract_y
_atom_site_fract_z
_atom_site_occupancy
_atom_site_type_symbol
_atom_site_attached_hydrogens
Na 0.26900 0.00480 0.13190 0.80000 Na 0
K 0.26900 0.00480 0.13190 0.20000 K 0
Si1o 0.00780 0.16940 0.21820 0.75000 Si 0
Al1o 0.00780 0.16940 0.21820 0.25000 Al 0
Si1m 0.00570 0.81750 0.22610 0.75000 Si 0
Al1m 0.00570 0.81750 0.22610 0.25000 Al 0
Si2o 0.68930 0.11040 0.32870 0.75000 Si 0
Al2o 0.68930 0.11040 0.32870 0.25000 Al 0
Si2m 0.68570 0.88020 0.34840 0.75000 Si 0
Al2m 0.68570 0.88020 0.34840 0.25000 Al 0
Oa1 0.00350 0.13590 0.99140 1.00000 O 0
Oa2 0.59130 0.99430 0.28210 1.00000 O 0
Obo 0.82160 0.11450 0.21080 1.00000 O 0
Obm 0.81840 0.85520 0.23780 1.00000 O 0
Oco 0.01520 0.29590 0.26580 1.00000 O 0
Ocm 0.02020 0.68930 0.23290 1.00000 O 0
Odo 0.19650 0.11680 0.39500 1.00000 O 0
Odm 0.19180 0.87100 0.41900 1.00000 O 0

loop_
_cod_changelog_entry_id
_cod_changelog_entry_author
_cod_changelog_entry_date
_cod_changelog_entry_text
1
;cod-tools version 3.8.0
Id: cif_guess_AMCSD_atom_types 9581 2023-05-17 12:35:41Z saulius
;
2023-05-18T11:36:25+03:00
;Derived atom types and hydrogen counts
from atom names that follow the AMCSD naming convention
(Wat == water, O-H == hydroxyl).
;

loop_
_cod_related_entry_id
_cod_related_entry_database
_cod_related_entry_code
1 AMCSD 0000694
